data_1501865
loop_
_publ_author_name
'Antczak, Monika I.'
'Cai, Feng'
'Ready, Joseph M.'

_publ_section_title
;
 Asymmetric synthesis of tertiary benzylic alcohols.
;
_journal_issue 2
_journal_name_full 'Organic letters'
_journal_page_first 184
_journal_page_last 187
_journal_paper_doi 10.1021/ol102567h
_journal_volume 13
_journal_year 2011
_chemical_absolute_configuration unk
_chemical_formula_moiety '2(C24 H22 O2 S), C3 O'
_chemical_formula_sum 'C51 H44 O5 S2'
_chemical_formula_weight 801.04
_chemical_name_systematic
; 
 ? 
;
_space_group_IT_number 5
_symmetry_cell_setting monoclinic
_symmetry_space_group_name_Hall 'C 2y'
_symmetry_space_group_name_H-M 'C 1 2 1'
_atom_sites_solution_hydrogens geom
_atom_sites_solution_primary direct
_atom_sites_solution_secondary difmap
_audit_creation_method SHELXL-97
_cell_angle_alpha 90.00
_cell_angle_beta 89.42(2)
_cell_angle_gamma 90.00
_cell_formula_units_Z 4
_cell_length_a 20.063(11)
_cell_length_b 10.210(6)
_cell_length_c 21.815(16)
_cell_measurement_reflns_used 199
_cell_measurement_temperature 293(2)
_cell_measurement_theta_max 0.1
_cell_measurement_theta_min 0.01
_cell_volume 4468(5)
_computing_cell_refinement 'HKL2000 v095.373'
_computing_data_collection 'collect, Nonius 1999'
_computing_data_reduction 'HKL2000 v095.373'
_computing_publication_material 'XCIF (Sheldrick and Bruker 1997)'
_computing_structure_refinement 'SHELXL-97 (Sheldrick, 1997)'
_computing_structure_solution 'SHELXS-97 (Sheldrick, 1990)'
_diffrn_ambient_temperature 293(2)
_diffrn_measured_fraction_theta_full 0.941
_diffrn_measured_fraction_theta_max 0.941
_diffrn_measurement_device_type KAPPACCD
_diffrn_measurement_method collect
_diffrn_radiation_monochromator graphite
_diffrn_radiation_source 'fine-focus sealed tube'
_diffrn_radiation_type MoK\a
_diffrn_radiation_wavelength 0.71069
_diffrn_reflns_av_R_equivalents 0.0000
_diffrn_reflns_av_sigmaI/netI 0.1511
_diffrn_reflns_limit_h_max 22
_diffrn_reflns_limit_h_min 0
_diffrn_reflns_limit_k_max 11
_diffrn_reflns_limit_k_min 0
_diffrn_reflns_limit_l_max 25
_diffrn_reflns_limit_l_min -25
_diffrn_reflns_number 3808
_diffrn_reflns_theta_full 24.70
_diffrn_reflns_theta_max 24.70
_diffrn_reflns_theta_min 2.74
_exptl_absorpt_coefficient_mu 0.165
_exptl_absorpt_correction_type none
_exptl_absorpt_process_details none
_exptl_crystal_colour colorless
_exptl_crystal_density_diffrn 1.191
_exptl_crystal_density_method 'not measured'
_exptl_crystal_description plate
_exptl_crystal_F_000 1688
_exptl_crystal_size_max 0.11
_exptl_crystal_size_mid 0.08
_exptl_crystal_size_min 0.04
_refine_diff_density_max 0.558
_refine_diff_density_min -0.437
_refine_diff_density_rms 0.057
_refine_ls_abs_structure_details 'Flack H D (1983), Acta Cryst. A39, 876-881'
_refine_ls_abs_structure_Flack 0.1(2)
_refine_ls_extinction_method none
_refine_ls_goodness_of_fit_ref 1.025
_refine_ls_hydrogen_treatment constr
_refine_ls_matrix_type full
_refine_ls_number_parameters 513
_refine_ls_number_reflns 3808
_refine_ls_number_restraints 1
_refine_ls_restrained_S_all 1.025
_refine_ls_R_factor_all 0.1183
_refine_ls_R_factor_gt 0.0997
_refine_ls_shift/su_max 0.002
_refine_ls_shift/su_mean 0.000
_refine_ls_structure_factor_coef Fsqd
_refine_ls_weighting_details 'calc w=1/[\s^2^(Fo^2^)+(0.1766P)^2^+0.0000P] where P=(Fo^2^+2Fc^2^)/3'
_refine_ls_weighting_scheme calc
_refine_ls_wR_factor_gt 0.2440
_refine_ls_wR_factor_ref 0.1942
_reflns_number_gt 1935
_reflns_number_total 3808
_reflns_threshold_expression >2sigma(I)
_cod_data_source_file ol102567h_si_003.cif
_cod_data_source_block shelxl
_cod_original_sg_symbol_H-M C2
_cod_database_code 1501865

loop_
_symmetry_equiv_pos_as_xyz
'x, y, z'
'-x, y, -z'
'x+1/2, y+1/2, z'
'-x+1/2, y+1/2, -z'

loop_
_atom_site_label
_atom_site_type_symbol
_atom_site_fract_x
_atom_site_fract_y
_atom_site_fract_z
_atom_site_U_iso_or_equiv
_atom_site_adp_type
_atom_site_occupancy
_atom_site_symmetry_multiplicity
_atom_site_calc_flag
_atom_site_refinement_flags
S01 S 0.29077(15) 0.1761(3) 0.25621(13) 0.0746(10) Uani 1 1 d .
O1 O 0.3535(4) 0.1720(10) 0.2943(4) 0.091(3) Uani 1 1 d .
O2 O 0.1874(4) 0.1880(9) 0.1780(4) 0.081(2) Uani 1 1 d .
H2 H 0.2238 0.1944 0.1946 0.122 Uiso 1 1 calc R
C1 C 0.0703(9) 0.087(3) 0.4465(8) 0.156(9) Uani 1 1 d .
H1A H 0.0733 -0.0024 0.4603 0.234 Uiso 1 1 calc R
H1B H 0.0273 0.1014 0.4289 0.234 Uiso 1 1 calc R
H1C H 0.0764 0.1447 0.4806 0.234 Uiso 1 1 calc R
C2 C 0.1240(8) 0.112(3) 0.3985(6) 0.112(6) Uani 1 1 d .
C3 C 0.1350(8) 0.2292(18) 0.3694(7) 0.101(5) Uani 1 1 d .
H3 H 0.1082 0.3006 0.3792 0.121 Uiso 1 1 calc R
C4 C 0.1850(7) 0.2441(15) 0.3257(6) 0.088(4) Uani 1 1 d .
H4 H 0.1911 0.3252 0.3071 0.106 Uiso 1 1 calc R
C5 C 0.2249(6) 0.1444(12) 0.3096(5) 0.067(3) Uani 1 1 d .
C6 C 0.2197(8) 0.0251(16) 0.3380(6) 0.094(4) Uani 1 1 d .
H6 H 0.2500 -0.0417 0.3299 0.113 Uiso 1 1 calc R
C7 C 0.1652(9) 0.0070(19) 0.3811(6) 0.111(6) Uani 1 1 d .
H7 H 0.1572 -0.0756 0.3975 0.133 Uiso 1 1 calc R
C8 C 0.2923(6) 0.0194(12) 0.2143(5) 0.067(3) Uani 1 1 d .
C9 C 0.3483(6) -0.0511(14) 0.2226(6) 0.083(4) Uani 1 1 d .
H9 H 0.3812 -0.0201 0.2486 0.099 Uiso 1 1 calc R
C10 C 0.3570(7) -0.1667(16) 0.1933(6) 0.086(4) Uani 1 1 d .
H10 H 0.3940 -0.2177 0.2025 0.103 Uiso 1 1 calc R
C11 C 0.3134(7) -0.2101(14) 0.1513(7) 0.088(4) Uani 1 1 d .
H11 H 0.3219 -0.2868 0.1297 0.105 Uiso 1 1 calc R
C12 C 0.2546(7) -0.1375(14) 0.1405(6) 0.087(4) Uani 1 1 d .
H12 H 0.2234 -0.1679 0.1127 0.104 Uiso 1 1 calc R
C13 C 0.2436(6) -0.0181(11) 0.1723(6) 0.069(3) Uani 1 1 d .
C14 C 0.1778(7) 0.0557(13) 0.1580(6) 0.080(4) Uani 1 1 d .
C15 C 0.1204(6) -0.0087(14) 0.1967(6) 0.084(4) Uani 1 1 d .
H15A H 0.1310 -0.0038 0.2394 0.126 Uiso 1 1 calc R
H15B H 0.1157 -0.0988 0.1849 0.126 Uiso 1 1 calc R
H15C H 0.0794 0.0370 0.1894 0.126 Uiso 1 1 calc R
C16 C 0.1634(6) 0.0497(12) 0.0933(6) 0.073(3) Uani 1 1 d .
C17 C 0.1498(6) 0.0383(14) 0.0383(7) 0.081(4) Uani 1 1 d .
C18 C 0.1351(7) 0.0237(13) -0.0236(5) 0.075(4) Uani 1 1 d .
C19 C 0.1773(7) -0.0541(16) -0.0605(6) 0.087(4) Uani 1 1 d .
C20 C 0.1578(10) -0.0771(17) -0.1220(9) 0.117(6) Uani 1 1 d .
H20 H 0.1845 -0.1312 -0.1462 0.140 Uiso 1 1 calc R
C21 C 0.1033(12) -0.025(3) -0.1468(9) 0.135(7) Uani 1 1 d .
H21 H 0.0934 -0.0392 -0.1878 0.162 Uiso 1 1 calc R
C22 C 0.0623(10) 0.049(3) -0.1101(9) 0.141(8) Uani 1 1 d .
H22 H 0.0234 0.0827 -0.1267 0.169 Uiso 1 1 calc R
C23 C 0.0771(8) 0.077(2) -0.0464(7) 0.112(5) Uani 1 1 d .
H23 H 0.0490 0.1281 -0.0222 0.135 Uiso 1 1 calc R
C24 C 0.2383(9) -0.116(2) -0.0364(8) 0.128(6) Uani 1 1 d .
H24A H 0.2594 -0.1670 -0.0682 0.193 Uiso 1 1 calc R
H24B H 0.2267 -0.1724 -0.0026 0.193 Uiso 1 1 calc R
H24C H 0.2685 -0.0496 -0.0227 0.193 Uiso 1 1 calc R
S02 S 0.04637(15) 0.4441(3) 0.18832(15) 0.0753(10) Uani 1 1 d .
O3 O 0.0661(4) 0.3005(8) 0.1896(4) 0.084(3) Uani 1 1 d .
O4 O -0.0106(4) 0.6780(9) 0.2548(4) 0.083(2) Uani 1 1 d .
H4A H -0.0509 0.6703 0.2600 0.124 Uiso 1 1 calc R
C25 C 0.1101(8) 0.6125(19) -0.0716(7) 0.116(5) Uani 1 1 d .
H25A H 0.1113 0.7062 -0.0750 0.174 Uiso 1 1 calc R
H25B H 0.0774 0.5781 -0.0991 0.174 Uiso 1 1 calc R
H25C H 0.1531 0.5773 -0.0820 0.174 Uiso 1 1 calc R
C26 C 0.0925(7) 0.5757(18) -0.0083(7) 0.091(4) Uani 1 1 d .
C27 C 0.0826(8) 0.6654(19) 0.0372(7) 0.101(4) Uani 1 1 d .
H27 H 0.0859 0.7540 0.0277 0.121 Uiso 1 1 calc R
C28 C 0.0681(7) 0.6302(15) 0.0961(7) 0.091(4) Uani 1 1 d .
H28 H 0.0589 0.6946 0.1252 0.109 Uiso 1 1 calc R
C29 C 0.0668(7) 0.4979(16) 0.1133(7) 0.089(4) Uani 1 1 d .
C30 C 0.0772(7) 0.4049(16) 0.0684(6) 0.092(4) Uani 1 1 d .
H30 H 0.0761 0.3158 0.0773 0.111 Uiso 1 1 calc R
C31 C 0.0899(7) 0.451(2) 0.0079(6) 0.105(5) Uani 1 1 d .
H31 H 0.0969 0.3890 -0.0227 0.126 Uiso 1 1 calc R
C32 C 0.1114(6) 0.5316(13) 0.2302(6) 0.076(3) Uani 1 1 d .
C33 C 0.1772(7) 0.5177(14) 0.2088(7) 0.084(4) Uani 1 1 d .
H33 H 0.1857 0.4733 0.1724 0.101 Uiso 1 1 calc R
C34 C 0.2272(8) 0.5681(16) 0.2405(9) 0.099(5) Uani 1 1 d .
H34 H 0.2711 0.5536 0.2280 0.119 Uiso 1 1 calc R
C35 C 0.2141(9) 0.6405(17) 0.2910(9) 0.107(5) Uani 1 1 d .
H35 H 0.2490 0.6811 0.3114 0.129 Uiso 1 1 calc R
C36 C 0.1490(7) 0.6556(16) 0.3132(7) 0.094(4) Uani 1 1 d .
H36 H 0.1412 0.7029 0.3490 0.113 Uiso 1 1 calc R
C37 C 0.0980(6) 0.6022(13) 0.2832(6) 0.076(4) Uani 1 1 d .
C38 C 0.0235(6) 0.6204(13) 0.3052(7) 0.078(4) Uani 1 1 d .
C39 C 0.0171(8) 0.6990(17) 0.3618(8) 0.117(5) Uani 1 1 d .
H39A H 0.0338 0.7857 0.3544 0.176 Uiso 1 1 calc R
H39B H 0.0422 0.6586 0.3939 0.176 Uiso 1 1 calc R
H39C H -0.0290 0.7037 0.3739 0.176 Uiso 1 1 calc R
C40 C -0.0035(6) 0.4853(16) 0.3175(7) 0.078(4) Uani 1 1 d .
C41 C -0.0240(7) 0.3771(18) 0.3287(6) 0.081(4) Uani 1 1 d .
C42 C -0.0505(7) 0.2473(14) 0.3362(6) 0.075(4) Uani 1 1 d .
C43 C -0.0238(8) 0.1478(16) 0.3018(7) 0.094(4) Uani 1 1 d .
H43 H 0.0125 0.1645 0.2761 0.113 Uiso 1 1 calc R
C44 C -0.0504(11) 0.0213(19) 0.3049(8) 0.120(6) Uani 1 1 d .
H44 H -0.0338 -0.0457 0.2802 0.144 Uiso 1 1 calc R
C45 C -0.1007(11) 0.000(2) 0.3445(9) 0.112(6) Uani 1 1 d .
H45 H -0.1181 -0.0842 0.3477 0.134 Uiso 1 1 calc R
C46 C -0.1275(9) 0.097(2) 0.3806(10) 0.119(6) Uani 1 1 d .
H46 H -0.1620 0.0786 0.4080 0.143 Uiso 1 1 calc R
C47 C -0.1024(8) 0.2241(15) 0.3756(7) 0.086(4) Uani 1 1 d .
C48 C -0.1359(5) 0.3284(12) 0.4121(4) 0.149(7) Uani 1 1 d .
H48A H -0.1709 0.2904 0.4365 0.223 Uiso 1 1 calc R
H48B H -0.1544 0.3924 0.3849 0.223 Uiso 1 1 calc R
H48C H -0.1041 0.3697 0.4383 0.223 Uiso 1 1 calc R
O5 O 0.2166(5) 0.6043(12) 0.4942(4) 0.305(16) Uani 1 1 d R
C50 C 0.2142(5) 0.8180(12) 0.5340(4) 0.137(7) Uani 1 1 d R
C51 C 0.1118(5) 0.7437(12) 0.5141(4) 0.25(2) Uani 1 1 d R
C49 C 0.1808(5) 0.6736(12) 0.5426(4) 0.239(16) Uani 1 1 d R

loop_
_atom_site_aniso_label
_atom_site_aniso_U_11
_atom_site_aniso_U_22
_atom_site_aniso_U_33
_atom_site_aniso_U_23
_atom_site_aniso_U_13
_atom_site_aniso_U_12
S01 0.064(2) 0.093(2) 0.0666(18) -0.0091(18) 0.0034(15) 0.0022(17)
O1 0.065(5) 0.118(7) 0.090(5) -0.025(6) -0.007(4) -0.010(5)
O2 0.068(6) 0.100(7) 0.077(5) -0.015(5) -0.009(4) 0.007(5)
C1 0.101(12) 0.27(3) 0.099(11) -0.004(13) 0.060(10) 0.001(15)
C2 0.089(11) 0.20(2) 0.047(8) -0.017(11) -0.015(8) 0.033(13)
C3 0.109(12) 0.130(13) 0.065(9) 0.025(9) 0.011(9) 0.049(10)
C4 0.089(10) 0.097(10) 0.078(9) 0.016(8) 0.006(8) 0.023(9)
C5 0.077(8) 0.063(8) 0.060(7) 0.000(6) 0.012(6) 0.003(7)
C6 0.100(11) 0.115(13) 0.067(8) -0.017(8) 0.012(8) 0.010(9)
C7 0.125(14) 0.138(15) 0.068(9) 0.007(9) 0.007(10) -0.042(12)
C8 0.066(8) 0.074(8) 0.063(7) -0.009(6) -0.003(6) 0.019(7)
C9 0.071(9) 0.083(9) 0.095(9) -0.039(8) -0.013(7) 0.013(8)
C10 0.064(9) 0.114(12) 0.080(9) 0.009(9) -0.004(8) 0.012(8)
C11 0.079(10) 0.089(9) 0.094(10) -0.023(8) 0.009(9) 0.039(8)
C12 0.083(10) 0.090(10) 0.088(9) -0.025(8) 0.004(7) 0.001(8)
C13 0.073(8) 0.056(7) 0.077(8) -0.017(6) 0.007(7) 0.012(6)
C14 0.086(10) 0.075(9) 0.078(9) -0.013(7) 0.010(7) 0.017(7)
C15 0.060(8) 0.105(10) 0.087(9) -0.008(7) 0.010(7) -0.003(7)
C16 0.063(8) 0.079(8) 0.075(9) 0.001(7) 0.005(7) 0.011(6)
C17 0.057(8) 0.109(10) 0.078(10) -0.010(8) 0.003(7) -0.004(7)
C18 0.064(8) 0.114(11) 0.047(7) 0.002(7) -0.012(6) -0.016(8)
C19 0.089(10) 0.115(10) 0.058(8) -0.001(8) -0.002(7) -0.013(9)
C20 0.116(14) 0.104(12) 0.130(16) -0.002(10) 0.016(12) -0.043(11)
C21 0.109(15) 0.20(2) 0.098(13) 0.003(14) -0.007(13) -0.026(15)
C22 0.094(13) 0.22(2) 0.107(14) 0.049(15) -0.038(12) -0.057(15)
C23 0.084(11) 0.181(16) 0.071(10) -0.001(10) -0.017(8) -0.004(11)
C24 0.107(13) 0.174(17) 0.105(11) 0.008(12) 0.004(10) 0.015(12)
S02 0.0588(19) 0.087(2) 0.080(2) -0.0011(17) 0.0032(15) 0.0036(17)
O3 0.087(6) 0.080(6) 0.086(6) -0.002(5) 0.011(5) 0.011(5)
O4 0.067(5) 0.085(6) 0.096(6) 0.013(6) -0.008(5) 0.006(5)
C25 0.119(13) 0.136(14) 0.093(11) 0.011(10) 0.011(10) -0.018(11)
C26 0.075(10) 0.110(12) 0.090(11) 0.037(10) 0.003(8) 0.004(8)
C27 0.112(12) 0.111(11) 0.079(10) 0.005(10) 0.014(8) -0.023(10)
C28 0.085(10) 0.090(11) 0.097(11) 0.005(8) 0.000(8) 0.004(8)
C29 0.077(9) 0.103(12) 0.087(9) -0.009(9) 0.013(7) -0.004(8)
C30 0.077(10) 0.117(12) 0.082(10) -0.014(9) 0.003(7) 0.000(8)
C31 0.081(10) 0.174(19) 0.059(8) 0.012(10) -0.002(7) 0.008(11)
C32 0.076(9) 0.080(9) 0.071(8) 0.010(7) -0.003(7) 0.008(7)
C33 0.059(9) 0.104(10) 0.090(9) 0.000(7) 0.011(8) 0.000(7)
C34 0.066(10) 0.106(12) 0.125(13) -0.013(11) -0.007(9) -0.018(9)
C35 0.089(13) 0.103(12) 0.131(14) 0.015(11) -0.036(10) -0.037(9)
C36 0.071(10) 0.106(11) 0.105(10) -0.014(9) -0.024(9) -0.008(9)
C37 0.071(9) 0.075(8) 0.081(9) 0.009(7) 0.005(7) -0.008(7)
C38 0.065(8) 0.072(9) 0.096(10) -0.012(7) 0.012(7) 0.012(7)
C39 0.092(11) 0.110(13) 0.150(14) -0.029(12) 0.002(10) 0.003(10)
C40 0.057(8) 0.075(10) 0.104(11) -0.014(8) -0.007(7) 0.017(7)
C41 0.073(10) 0.103(13) 0.066(8) -0.010(9) 0.001(7) 0.027(9)
C42 0.065(9) 0.080(9) 0.079(9) 0.004(8) -0.012(7) 0.001(7)
C43 0.116(12) 0.081(11) 0.086(9) 0.016(9) -0.003(9) 0.001(10)
C44 0.160(18) 0.113(15) 0.088(11) 0.008(10) -0.020(13) -0.014(13)
C45 0.118(14) 0.124(16) 0.094(12) 0.022(12) -0.011(11) -0.030(12)
C46 0.084(11) 0.149(18) 0.124(15) 0.057(14) -0.006(10) -0.002(13)
C47 0.079(10) 0.092(11) 0.086(10) 0.014(8) 0.000(8) 0.001(8)
C48 0.130(16) 0.146(18) 0.168(18) 0.037(15) 0.040(14) 0.006(14)
O5 0.34(3) 0.32(3) 0.25(2) 0.08(2) 0.19(2) 0.09(3)
C50 0.193(19) 0.162(17) 0.055(8) 0.028(9) 0.044(10) 0.063(14)
C51 0.20(2) 0.50(6) 0.060(10) 0.097(19) 0.015(12) 0.15(3)
C49 0.22(3) 0.21(3) 0.29(3) 0.13(3) 0.11(3) 0.08(2)

loop_
_atom_type_symbol
_atom_type_description
_atom_type_scat_dispersion_real
_atom_type_scat_dispersion_imag
_atom_type_scat_source
C C 0.0033 0.0000 'International Tables Vol C Tables 4.2.6.8 and 6.1.1.4'
H H 0.0000 0.0000 'International Tables Vol C Tables 4.2.6.8 and 6.1.1.4'
O O 0.0106 0.0000 'International Tables Vol C Tables 4.2.6.8 and 6.1.1.4'
S S 0.1246 0.0000 'International Tables Vol C Tables 4.2.6.8 and 6.1.1.4'

loop_
_geom_angle_atom_site_label_1
_geom_angle_atom_site_label_2
_geom_angle_atom_site_label_3
_geom_angle
O1 S01 C5 104.5(5)
O1 S01 C8 103.8(6)
C5 S01 C8 100.1(6)
C3 C2 C7 116.8(14)
C3 C2 C1 125(2)
C7 C2 C1 118(2)
C2 C3 C4 121.8(15)
C5 C4 C3 121.6(14)
C4 C5 C6 121.0(12)
C4 C5 S01 118.0(10)
C6 C5 S01 120.6(10)
C5 C6 C7 117.4(15)
C2 C7 C6 121.1(17)
C9 C8 C13 122.0(11)
C9 C8 S01 114.0(9)
C13 C8 S01 123.7(9)
C8 C9 C10 120.4(12)
C11 C10 C9 121.8(13)
C10 C11 C12 119.3(13)
C11 C12 C13 119.6(13)
C8 C13 C12 116.7(11)
C8 C13 C14 126.8(10)
C12 C13 C14 116.5(11)
O2 C14 C16 111.5(11)
O2 C14 C13 106.1(10)
C16 C14 C13 110.7(10)
O2 C14 C15 109.5(10)
C16 C14 C15 110.8(11)
C13 C14 C15 108.1(10)
C17 C16 C14 176.9(14)
C16 C17 C18 179.1(16)
C23 C18 C17 119.7(13)
C23 C18 C19 121.3(12)
C17 C18 C19 118.8(12)
C18 C19 C20 117.7(14)
C18 C19 C24 122.2(12)
C20 C19 C24 120.0(16)
C21 C20 C19 123.4(19)
C20 C21 C22 118.2(19)
C21 C22 C23 122.6(19)
C18 C23 C22 116.7(18)
O3 S02 C29 105.0(6)
O3 S02 C32 105.9(5)
C29 S02 C32 98.7(6)
C31 C26 C27 116.6(15)
C31 C26 C25 120.3(17)
C27 C26 C25 123.0(17)
C28 C27 C26 122.5(17)
C27 C28 C29 120.6(15)
C30 C29 C28 118.2(14)
C30 C29 S02 118.4(12)
C28 C29 S02 123.3(12)
C29 C30 C31 117.0(16)
C26 C31 C30 125.0(17)
C37 C32 C33 120.3(13)
C37 C32 S02 122.5(10)
C33 C32 S02 117.1(11)
C34 C33 C32 120.1(14)
C33 C34 C35 119.6(16)
C34 C35 C36 121.1(14)
C37 C36 C35 120.2(15)
C36 C37 C32 118.5(12)
C36 C37 C38 122.1(13)
C32 C37 C38 119.4(12)
O4 C38 C39 112.5(11)
O4 C38 C40 109.8(11)
C39 C38 C40 108.7(12)
O4 C38 C37 105.8(10)
C39 C38 C37 113.2(12)
C40 C38 C37 106.6(10)
C41 C40 C38 178.1(15)
C40 C41 C42 174.5(14)
C47 C42 C43 120.6(14)
C47 C42 C41 120.7(13)
C43 C42 C41 118.7(13)
C42 C43 C44 120.7(16)
C45 C44 C43 117.8(19)
C44 C45 C46 122.7(19)
C45 C46 C47 119.3(17)
C42 C47 C46 118.9(16)
C42 C47 C48 123.4(14)
C46 C47 C48 117.6(16)
O5 C49 C50 99.0
O5 C49 C51 109.9
C50 C49 C51 84.9

loop_
_geom_bond_atom_site_label_1
_geom_bond_atom_site_label_2
_geom_bond_distance
S01 O1 1.516(8)
S01 C5 1.783(12)
S01 C8 1.842(12)
O2 C14 1.432(15)
C1 C2 1.52(2)
C2 C3 1.37(3)
C2 C7 1.40(2)
C3 C4 1.38(2)
C4 C5 1.339(17)
C5 C6 1.370(19)
C6 C7 1.45(2)
C8 C9 1.349(16)
C8 C13 1.399(16)
C9 C10 1.35(2)
C10 C11 1.347(19)
C11 C12 1.415(18)
C12 C13 1.420(17)
C13 C14 1.555(17)
C14 C16 1.446(19)
C14 C15 1.565(18)
C16 C17 1.239(18)
C17 C18 1.393(19)
C18 C23 1.38(2)
C18 C19 1.408(19)
C19 C20 1.42(2)
C19 C24 1.48(2)
C20 C21 1.33(2)
C21 C22 1.37(3)
C22 C23 1.45(2)
S02 O3 1.519(9)
S02 C29 1.771(15)
S02 C32 1.833(14)
O4 C38 1.429(16)
C25 C26 1.47(2)
C26 C31 1.32(2)
C26 C27 1.36(2)
C27 C28 1.363(19)
C28 C29 1.40(2)
C29 C30 1.378(19)
C30 C31 1.42(2)
C32 C37 1.385(17)
C32 C33 1.403(18)
C33 C34 1.329(19)
C34 C35 1.35(2)
C35 C36 1.40(2)
C36 C37 1.338(17)
C37 C38 1.576(17)
C38 C39 1.48(2)
C38 C40 1.50(2)
C40 C41 1.20(2)
C41 C42 1.44(2)
C42 C47 1.364(19)
C42 C43 1.37(2)
C43 C44 1.40(2)
C44 C45 1.34(2)
C45 C46 1.37(2)
C46 C47 1.39(2)
C47 C48 1.486(18)
O5 C49 1.4547
C50 C49 1.6295
C51 C49 1.6830
